data_7041910
loop_
_publ_author_name
'Dulani Dhanapala, B.'
'Mannino, Natalie A.'
'Mendoza, Laura M.'
'Tauni Dissanayake, K.'
'Martin, Philip D.'
'Suescun, Leopoldo'
'Rabuffetti, Federico A.'

_publ_section_title
;
 Synthesis of bimetallic trifluoroacetates through a crystallochemical
 investigation of their monometallic counterparts: the case of (A,
 A')(CF3COO)2&#x00B7;nH2O (A, A' = Mg, Ca, Sr, Ba, Mn).
;
_journal_issue 5
_journal_name_full 'Dalton transactions (Cambridge, England : 2003)'
_journal_page_first 1420
_journal_page_last 1430
_journal_paper_doi 10.1039/c6dt04152c
_journal_volume 46
_journal_year 2017
_chemical_formula_sum 'C4 H8 F6 Mg O8'
_chemical_formula_weight 322.41
_space_group_crystal_system triclinic
_space_group_IT_number 2
_space_group_name_Hall '-P 1'
_space_group_name_H-M_alt 'P -1'
_symmetry_space_group_name_Hall '-P 1'
_symmetry_space_group_name_H-M 'P -1'
_atom_sites_solution_hydrogens difmap
_audit_creation_method SHELXL-2014/7
_audit_update_record
;
2016-09-21 deposited with the CCDC.
2017-01-17 downloaded from the CCDC.
;
_cell_angle_alpha 87.850(16)
_cell_angle_beta 67.112(14)
_cell_angle_gamma 69.439(14)
_cell_formula_units_Z 2
_cell_length_a 8.142(2)
_cell_length_b 9.099(3)
_cell_length_c 9.250(3)
_cell_measurement_reflns_used 1982
_cell_measurement_temperature 160(2)
_cell_measurement_theta_max 23.27
_cell_measurement_theta_min 2.35
_cell_volume 587.2(3)
_computing_structure_refinement 'SHELXL-2014/7 (Sheldrick, 2014)'
_diffrn_ambient_temperature 160(2)
_diffrn_detector_area_resol_mean 120
_diffrn_measured_fraction_theta_full 0.952
_diffrn_measured_fraction_theta_max 0.863
_diffrn_measurement_device_type 'Bruker X8 Apex'
_diffrn_measurement_method '\w and \j scans'
_diffrn_radiation_type MoK\a
_diffrn_radiation_wavelength 0.71073
_diffrn_reflns_av_unetI/netI 0.0829
_diffrn_reflns_Laue_measured_fraction_full 0.952
_diffrn_reflns_Laue_measured_fraction_max 0.863
_diffrn_reflns_limit_h_max 10
_diffrn_reflns_limit_h_min -10
_diffrn_reflns_limit_k_max 11
_diffrn_reflns_limit_k_min -11
_diffrn_reflns_limit_l_max 12
_diffrn_reflns_limit_l_min -12
_diffrn_reflns_number 5346
_diffrn_reflns_point_group_measured_fraction_full 0.952
_diffrn_reflns_point_group_measured_fraction_max 0.863
_diffrn_reflns_theta_full 25.242
_diffrn_reflns_theta_max 28.383
_diffrn_reflns_theta_min 2.406
_diffrn_source 'sealed X-ray tube'
_exptl_absorpt_coefficient_mu 0.267
_exptl_absorpt_correction_T_max 0.967
_exptl_absorpt_correction_T_min 0.885
_exptl_absorpt_correction_type multi-scan
_exptl_absorpt_process_details 'TWINABS (Bruker, 2013)'
_exptl_crystal_colour colourless
_exptl_crystal_density_diffrn 1.824
_exptl_crystal_description block
_exptl_crystal_F_000 324
_exptl_crystal_size_max 0.420
_exptl_crystal_size_mid 0.150
_exptl_crystal_size_min 0.130
_refine_diff_density_max 1.508
_refine_diff_density_min -1.214
_refine_diff_density_rms 0.247
_refine_ls_extinction_method none
_refine_ls_goodness_of_fit_ref 1.071
_refine_ls_hydrogen_treatment constr
_refine_ls_matrix_type full
_refine_ls_number_parameters 173
_refine_ls_number_reflns 5346
_refine_ls_number_restraints 6
_refine_ls_restrained_S_all 1.083
_refine_ls_R_factor_all 0.1512
_refine_ls_R_factor_gt 0.1057
_refine_ls_shift/su_max 0.000
_refine_ls_shift/su_mean 0.000
_refine_ls_structure_factor_coef Fsqd
_refine_ls_weighting_details 'w=1/[\s^2^(Fo^2^)+(0.2000P)^2^] where P=(Fo^2^+2Fc^2^)/3'
_refine_ls_weighting_scheme calc
_refine_ls_wR_factor_gt 0.2782
_refine_ls_wR_factor_ref 0.3099
_reflns_Friedel_coverage 0.000
_reflns_number_gt 3230
_reflns_number_total 5346
_reflns_threshold_expression 'I > 2\s(I)'
_cod_data_source_file c6dt04152c2.cif
_cod_data_source_block MgTFA2_160K_tri
_cod_database_code 7041910
_shelx_space_group_comment
;
The symmetry employed for this shelxl refinement is uniquely defined
by the following loop, which should always be used as a source of
symmetry information in preference to the above space-group names.
They are only intended as comments.
;
_shelx_estimated_absorpt_t_min 0.896
_shelx_estimated_absorpt_t_max 0.966

loop_
_space_group_symop_operation_xyz
'x, y, z'
'-x, -y, -z'

loop_
_atom_site_label
_atom_site_type_symbol
_atom_site_fract_x
_atom_site_fract_y
_atom_site_fract_z
_atom_site_U_iso_or_equiv
_atom_site_adp_type
_atom_site_occupancy
_atom_site_site_symmetry_order
_atom_site_calc_flag
_atom_site_refinement_flags_posn
_atom_site_refinement_flags_adp
Mg1 Mg 0.2605(4) 0.5998(3) 0.3930(3) 0.0248(6) Uani 1 1 d . .
O1W O 0.2829(10) 0.7498(6) 0.2290(6) 0.0411(16) Uani 1 1 d . .
H1 H 0.2484 0.8452 0.2541 0.062 Uiso 1 1 d R U
H1' H 0.2532 0.7345 0.1589 0.062 Uiso 1 1 d R U
O2W O -0.0361(8) 0.7087(6) 0.5081(6) 0.0268(13) Uani 1 1 d . .
H2B H -0.0860 0.8048 0.5130 0.040 Uiso 1 1 d R U
H2A H -0.0861 0.6810 0.5957 0.040 Uiso 1 1 d R U
O2W' O 0.5537(7) 0.4824(6) 0.2898(6) 0.0268(13) Uani 1 1 d . .
H2A' H 0.5887 0.3948 0.3168 0.040 Uiso 1 1 d R U
H2B' H 0.6038 0.4723 0.1910 0.040 Uiso 1 1 d R U
O3W O 0.2463(9) 0.4443(6) 0.5575(6) 0.0297(12) Uani 1 1 d . .
H3 H 0.3011 0.4341 0.6157 0.045 Uiso 1 1 d R U
H3' H 0.1907 0.3820 0.5703 0.045 Uiso 1 1 d R U
O1 O 0.2994(8) 0.7444(7) 0.5383(6) 0.0281(14) Uani 1 1 d . .
O2 O 0.2150(9) 0.9774(6) 0.4519(7) 0.0334(15) Uani 1 1 d . .
C1 C 0.2566(12) 0.8894(10) 0.5429(10) 0.028(2) Uani 1 1 d . .
C2 C 0.2671(16) 0.9667(11) 0.6846(13) 0.044(3) Uani 1 1 d . .
F1 F 0.3111(11) 1.0940(7) 0.6522(8) 0.067(2) Uani 1 1 d . .
F2 F 0.0972(11) 1.0085(10) 0.8058(8) 0.098(3) Uani 1 1 d . .
F3 F 0.3912(12) 0.8725(7) 0.7324(9) 0.083(3) Uani 1 1 d . U
O1' O 0.2142(8) 0.4515(6) 0.2574(7) 0.0287(14) Uani 1 1 d . .
O2' O 0.2716(9) 0.5502(7) 0.0259(7) 0.0387(17) Uani 1 1 d . .
C1' C 0.2340(12) 0.4524(10) 0.1172(10) 0.025(2) Uani 1 1 d . .
C2' C 0.2118(15) 0.3098(12) 0.0503(11) 0.039(2) Uani 1 1 d . .
F1' F 0.2169(12) 0.3226(8) -0.0914(7) 0.079(3) Uani 1 1 d . .
F2' F 0.3495(12) 0.1821(8) 0.0436(11) 0.096(3) Uani 1 1 d . .
F3' F 0.0482(10) 0.2975(8) 0.1422(7) 0.073(2) Uani 1 1 d . .

loop_
_atom_site_aniso_label
_atom_site_aniso_U_11
_atom_site_aniso_U_22
_atom_site_aniso_U_33
_atom_site_aniso_U_23
_atom_site_aniso_U_13
_atom_site_aniso_U_12
Mg1 0.0337(13) 0.0197(17) 0.0237(18) 0.0002(9) -0.0149(12) -0.0087(12)
O1W 0.071(5) 0.031(4) 0.033(4) 0.006(2) -0.028(3) -0.024(3)
O2W 0.029(3) 0.021(3) 0.031(4) -0.001(2) -0.014(2) -0.008(2)
O2W' 0.036(3) 0.022(3) 0.020(3) 0.000(2) -0.010(2) -0.008(2)
O3W 0.040(3) 0.027(4) 0.031(4) 0.006(2) -0.020(3) -0.016(3)
O1 0.038(3) 0.023(4) 0.027(3) 0.000(3) -0.016(3) -0.011(3)
O2 0.053(4) 0.019(3) 0.034(4) 0.004(3) -0.025(3) -0.011(3)
C1 0.027(5) 0.026(6) 0.032(5) -0.002(4) -0.012(4) -0.009(4)
C2 0.060(7) 0.017(5) 0.052(7) -0.004(4) -0.027(6) -0.004(5)
F1 0.108(6) 0.048(4) 0.079(5) 0.003(3) -0.060(4) -0.042(4)
F2 0.086(6) 0.142(8) 0.049(5) -0.047(5) -0.002(4) -0.043(5)
F3 0.141(6) 0.032(3) 0.113(6) -0.007(3) -0.106(5) -0.010(4)
O1' 0.037(3) 0.028(4) 0.027(4) 0.000(3) -0.017(3) -0.013(3)
O2' 0.051(4) 0.047(5) 0.024(4) -0.003(3) -0.018(3) -0.021(3)
C1' 0.029(4) 0.025(5) 0.018(5) -0.001(4) -0.006(4) -0.008(4)
C2' 0.050(6) 0.037(6) 0.035(6) -0.004(4) -0.016(5) -0.022(5)
F1' 0.139(7) 0.102(6) 0.034(4) -0.001(3) -0.033(4) -0.089(5)
F2' 0.112(6) 0.036(4) 0.152(7) -0.033(4) -0.083(6) 0.000(4)
F3' 0.083(5) 0.099(5) 0.059(4) -0.013(4) -0.015(4) -0.069(4)

loop_
_atom_type_symbol
_atom_type_description
_atom_type_scat_dispersion_real
_atom_type_scat_dispersion_imag
_atom_type_scat_source
C C 0.0033 0.0016 'International Tables Vol C Tables 4.2.6.8 and 6.1.1.4'
H H 0.0000 0.0000 'International Tables Vol C Tables 4.2.6.8 and 6.1.1.4'
O O 0.0106 0.0060 'International Tables Vol C Tables 4.2.6.8 and 6.1.1.4'
F F 0.0171 0.0103 'International Tables Vol C Tables 4.2.6.8 and 6.1.1.4'
Mg Mg 0.0486 0.0363 'International Tables Vol C Tables 4.2.6.8 and 6.1.1.4'

loop_
_citation_id
_citation_doi
_citation_year
1 10.1039/C6DT04152C 2017

loop_
_geom_angle_atom_site_label_1
_geom_angle_atom_site_label_2
_geom_angle_atom_site_label_3
_geom_angle
O1W Mg1 O3W 178.3(3)
O1W Mg1 O2W' 89.5(3)
O3W Mg1 O2W' 88.8(3)
O1W Mg1 O2W 94.1(3)
O3W Mg1 O2W 87.6(3)
O2W' Mg1 O2W 176.4(2)
O1W Mg1 O1 90.7(2)
O3W Mg1 O1 89.1(2)
O2W' Mg1 O1 89.0(2)
O2W Mg1 O1 90.8(2)
O1W Mg1 O1' 91.7(2)
O3W Mg1 O1' 88.5(2)
O2W' Mg1 O1' 92.3(2)
O2W Mg1 O1' 87.7(2)
O1 Mg1 O1' 177.3(2)
Mg1 O1W H1 120.9
Mg1 O1W H1' 115.6
H1 O1W H1' 110.9
Mg1 O2W H2B 119.4
Mg1 O2W H2A 116.0
H2B O2W H2A 108.6
Mg1 O2W' H2A' 113.3
Mg1 O2W' H2B' 115.9
H2A' O2W' H2B' 106.9
Mg1 O3W H3 122.7
Mg1 O3W H3' 125.5
H3 O3W H3' 111.7
C1 O1 Mg1 127.0(6)
O2 C1 O1 129.7(8)
O2 C1 C2 115.7(7)
O1 C1 C2 114.5(8)
F3 C2 F1 106.7(10)
F3 C2 F2 107.1(10)
F1 C2 F2 108.1(8)
F3 C2 C1 113.1(7)
F1 C2 C1 112.9(9)
F2 C2 C1 108.8(9)
C1' O1' Mg1 129.4(6)
O2' C1' O1' 128.3(7)
O2' C1' C2' 117.1(7)
O1' C1' C2' 114.6(8)
F2' C2' F1' 107.2(8)
F2' C2' F3' 109.1(10)
F1' C2' F3' 108.4(9)
F2' C2' C1' 109.7(9)
F1' C2' C1' 112.5(9)
F3' C2' C1' 110.0(7)

loop_
_geom_bond_atom_site_label_1
_geom_bond_atom_site_label_2
_geom_bond_distance
Mg1 O1W 2.000(5)
Mg1 O3W 2.037(5)
Mg1 O2W' 2.065(6)
Mg1 O2W 2.085(6)
Mg1 O1 2.095(5)
Mg1 O1' 2.095(5)
O1W H1 0.8242
O1W H1' 0.8059
O2W H2B 0.8188
O2W H2A 0.8285
O2W' H2A' 0.8121
O2W' H2B' 0.8369
O3W H3 0.8064
O3W H3' 0.8214
O1 C1 1.238(10)
O2 C1 1.203(10)
C1 C2 1.555(12)
C2 F3 1.289(12)
C2 F1 1.319(12)
C2 F2 1.331(13)
O1' C1' 1.243(10)
O2' C1' 1.238(10)
C1' C2' 1.553(11)
C2' F2' 1.284(13)
C2' F1' 1.297(12)
C2' F3' 1.313(12)

loop_
_geom_hbond_atom_site_label_D
_geom_hbond_atom_site_label_H
_geom_hbond_atom_site_label_A
_geom_hbond_distance_DH
_geom_hbond_distance_HA
_geom_hbond_distance_DA
_geom_hbond_angle_DHA
_geom_hbond_site_symmetry_A
O1W H1 O2 0.82 2.10 2.735(7) 133.4 .
O1W H1' O2' 0.81 2.05 2.710(7) 139.5 .
O2W H2B O2 0.82 1.86 2.674(8) 173.5 2_576
O2W H2A O1' 0.83 2.01 2.781(9) 154.3 2_566
O2W H2A F3' 0.83 2.58 3.198(9) 132.0 2_566
O2W' H2A' O1 0.81 2.06 2.778(8) 147.3 2_666
O2W' H2A' F3 0.81 2.43 3.104(8) 141.2 2_666
O2W' H2B' O2' 0.84 1.84 2.679(8) 176.3 2_665
O3W H3 O2W' 0.81 2.06 2.777(7) 148.8 2_666
O3W H3' O2W 0.82 2.07 2.790(7) 146.5 2_566

loop_
_geom_torsion_atom_site_label_1
_geom_torsion_atom_site_label_2
_geom_torsion_atom_site_label_3
_geom_torsion_atom_site_label_4
_geom_torsion
Mg1 O1 C1 O2 -14.0(14)
Mg1 O1 C1 C2 168.9(6)
O2 C1 C2 F3 -148.9(10)
O1 C1 C2 F3 28.7(14)
O2 C1 C2 F1 -27.7(13)
O1 C1 C2 F1 149.9(8)
O2 C1 C2 F2 92.3(11)
O1 C1 C2 F2 -90.2(10)
Mg1 O1' C1' O2' -6.5(14)
Mg1 O1' C1' C2' 172.3(6)
O2' C1' C2' F2' 112.5(11)
O1' C1' C2' F2' -66.4(12)
O2' C1' C2' F1' -6.7(13)
O1' C1' C2' F1' 174.4(8)
O2' C1' C2' F3' -127.5(10)
O1' C1' C2' F3' 53.5(12)
